data_4502099
loop_
_publ_author_name
'Cao, Man-Li'
'Wu, Jin-Ji'
'Liang, Jin-Juan'
'Ye, Bao-Hui'

_publ_section_title
;
 Ligand-Directed Assembly of Asymmetric 1,3,5-Triazine Ligands Containing
 Pyridyl and Hydroxyl Groups
;
_journal_issue 11
_journal_name_full 'Crystal Growth &amp; Design'
_journal_page_first 4934
_journal_paper_doi 10.1021/cg101016t
_journal_volume 10
_journal_year 2010
_chemical_formula_sum 'C19 H14 N6 O4 Zn'
_chemical_formula_weight 455.75
_chemical_name_systematic
; 
 ? 
;
_space_group_IT_number 14
_symmetry_cell_setting monoclinic
_symmetry_space_group_name_Hall '-P 2ybc'
_symmetry_space_group_name_H-M 'P 1 21/c 1'
_atom_sites_solution_hydrogens geom
_atom_sites_solution_primary direct
_atom_sites_solution_secondary difmap
_audit_creation_method SHELXL-97
_cell_angle_alpha 90.00
_cell_angle_beta 114.635(6)
_cell_angle_gamma 90.00
_cell_formula_units_Z 4
_cell_length_a 10.0145(11)
_cell_length_b 14.5610(16)
_cell_length_c 14.0695(12)
_cell_measurement_reflns_used 3280
_cell_measurement_temperature 293(2)
_cell_measurement_theta_max 25.00
_cell_measurement_theta_min 2.12
_cell_volume 1864.9(3)
_computing_structure_refinement 'SHELXL-97 (Sheldrick, 1997)'
_computing_structure_solution 'SHELXS-97 (Sheldrick, 1990)'
_diffrn_ambient_temperature 293(2)
_diffrn_measured_fraction_theta_full 0.998
_diffrn_measured_fraction_theta_max 0.998
_diffrn_measurement_device_type 'Bruker Smart Apex CCD area detector'
_diffrn_measurement_method 'phi and omega scans'
_diffrn_radiation_monochromator graphite
_diffrn_radiation_source 'fine-focus sealed tube'
_diffrn_radiation_type MoK\a
_diffrn_radiation_wavelength 0.71073
_diffrn_reflns_av_R_equivalents 0.0165
_diffrn_reflns_av_sigmaI/netI 0.0288
_diffrn_reflns_limit_h_max 11
_diffrn_reflns_limit_h_min -6
_diffrn_reflns_limit_k_max 16
_diffrn_reflns_limit_k_min -13
_diffrn_reflns_limit_l_max 16
_diffrn_reflns_limit_l_min -16
_diffrn_reflns_number 5445
_diffrn_reflns_theta_full 25.00
_diffrn_reflns_theta_max 25.00
_diffrn_reflns_theta_min 2.12
_diffrn_standards_decay_% negligible
_exptl_absorpt_coefficient_mu 1.359
_exptl_absorpt_correction_T_max 0.7275
_exptl_absorpt_correction_T_min 0.5799
_exptl_absorpt_correction_type multi-scan
_exptl_absorpt_process_details SADABS
_exptl_crystal_colour colorless
_exptl_crystal_density_diffrn 1.623
_exptl_crystal_density_method 'not measured'
_exptl_crystal_description block
_exptl_crystal_F_000 928
_exptl_crystal_size_max 0.45
_exptl_crystal_size_mid 0.38
_exptl_crystal_size_min 0.25
_refine_diff_density_max 0.377
_refine_diff_density_min -0.293
_refine_diff_density_rms 0.063
_refine_ls_extinction_method none
_refine_ls_goodness_of_fit_ref 1.006
_refine_ls_hydrogen_treatment constr
_refine_ls_matrix_type full
_refine_ls_number_parameters 271
_refine_ls_number_reflns 3280
_refine_ls_number_restraints 0
_refine_ls_restrained_S_all 1.006
_refine_ls_R_factor_all 0.0331
_refine_ls_R_factor_gt 0.0294
_refine_ls_shift/su_max 0.001
_refine_ls_shift/su_mean 0.000
_refine_ls_structure_factor_coef Fsqd
_refine_ls_weighting_details 'calc w=1/[\s^2^(Fo^2^)+(0.0556P)^2^+0.6803P] where P=(Fo^2^+2Fc^2^)/3'
_refine_ls_weighting_scheme calc
_refine_ls_wR_factor_gt 0.0824
_refine_ls_wR_factor_ref 0.0848
_reflns_number_gt 2794
_reflns_number_total 3280
_reflns_threshold_expression >2sigma(I)
_cod_data_source_file cg101016t_si_001.cif
_cod_data_source_block complex_3c
_cod_depositor_comments
;
The following automatic conversions were performed:

'_refine_ls_hydrogen_treatment' value 'CONSTR' changed to 'constr'
according to /home/saulius/struct/CIF-dictionaries/cif_core.dic
dictionary named 'cif_core.dic' version 2.4.2 from 2011-04-26.

Automatic conversion script
Id: cif_fix_values 1715 2011-07-08 13:25:40Z adriana 
;
_cod_original_sg_symbol_H-M P21/c
_cod_database_code 4502099

loop_
_symmetry_equiv_pos_as_xyz
'x, y, z'
'-x, y+1/2, -z+1/2'
'-x, -y, -z'
'x, -y-1/2, z-1/2'

loop_
_atom_site_label
_atom_site_type_symbol
_atom_site_fract_x
_atom_site_fract_y
_atom_site_fract_z
_atom_site_U_iso_or_equiv
_atom_site_adp_type
_atom_site_occupancy
_atom_site_symmetry_multiplicity
_atom_site_calc_flag
_atom_site_refinement_flags
Zn1 Zn 0.70005(2) 0.446869(17) 0.782117(18) 0.02019(12) Uani 1 1 d .
C1 C 0.6689(3) 0.89183(18) 0.4175(2) 0.0331(6) Uani 1 1 d .
H1A H 0.5955 0.9316 0.4226 0.050 Uiso 1 1 d R
C2 C 0.7006(3) 0.81117(18) 0.4738(2) 0.0338(6) Uani 1 1 d .
H2A H 0.6502 0.7950 0.5167 0.051 Uiso 1 1 d R
C3 C 0.8064(2) 0.75249(15) 0.46806(17) 0.0251(5) Uani 1 1 d .
C4 C 0.8744(3) 0.77853(18) 0.40492(19) 0.0323(6) Uani 1 1 d .
H4A H 0.9479 0.7396 0.3987 0.048 Uiso 1 1 d R
C5 C 0.8351(3) 0.85990(18) 0.35084(19) 0.0331(6) Uani 1 1 d .
H5A H 0.8841 0.8771 0.3074 0.050 Uiso 1 1 d R
C6 C 0.8470(2) 0.66593(16) 0.52982(16) 0.0227(5) Uani 1 1 d .
C7 C 0.7916(2) 0.55447(15) 0.62114(16) 0.0208(5) Uani 1 1 d .
C8 C 1.0144(2) 0.55793(15) 0.61217(16) 0.0208(5) Uani 1 1 d .
C9 C 1.1679(2) 0.52283(16) 0.64536(16) 0.0223(5) Uani 1 1 d .
C10 C 1.2257(3) 0.45177(17) 0.7157(2) 0.0332(6) Uani 1 1 d .
H10A H 1.1641 0.4187 0.7413 0.050 Uiso 1 1 d R
C11 C 1.3714(3) 0.42774(18) 0.7475(2) 0.0329(6) Uani 1 1 d .
H11A H 1.4102 0.3784 0.7968 0.049 Uiso 1 1 d R
C12 C 1.4045(3) 0.53683(18) 0.64415(19) 0.0324(6) Uani 1 1 d .
H12A H 1.4666 0.5669 0.6168 0.049 Uiso 1 1 d R
C13 C 1.2599(3) 0.56438(18) 0.6079(2) 0.0318(6) Uani 1 1 d .
H13A H 1.2232 0.6127 0.5569 0.048 Uiso 1 1 d R
C14 C 0.7825(3) 0.24440(18) 1.23159(17) 0.0306(6) Uani 1 1 d .
H14A H 0.8346 0.2475 1.3062 0.046 Uiso 1 1 d R
C15 C 0.8056(3) 0.31139(17) 1.17125(18) 0.0308(6) Uani 1 1 d .
H15A H 0.8752 0.3596 1.2039 0.046 Uiso 1 1 d R
C16 C 0.7306(2) 0.30922(16) 1.06356(17) 0.0228(5) Uani 1 1 d .
C17 C 0.6300(2) 0.23891(17) 1.02086(17) 0.0257(5) Uani 1 1 d .
H17A H 0.5732 0.2361 0.9467 0.039 Uiso 1 1 d R
C18 C 0.6123(2) 0.17397(16) 1.08568(17) 0.0261(5) Uani 1 1 d .
H18A H 0.5424 0.1255 1.0550 0.039 Uiso 1 1 d R
C19 C 0.7599(2) 0.38114(16) 0.99629(17) 0.0253(5) Uani 1 1 d .
N1 N 0.7346(2) 0.91714(14) 0.35626(15) 0.0276(4) Uani 1 1 d .
N2 N 0.7504(2) 0.63225(14) 0.56191(15) 0.0266(4) Uani 1 1 d .
N3 N 0.97939(19) 0.63066(13) 0.54890(14) 0.0247(4) Uani 1 1 d .
N4 N 0.92974(19) 0.51740(14) 0.65115(13) 0.0229(4) Uani 1 1 d .
N5 N 1.46204(19) 0.46976(13) 0.71419(14) 0.0230(4) Uani 1 1 d .
N6 N 0.6884(2) 0.17456(13) 1.18979(14) 0.0241(4) Uani 1 1 d .
O1 O 0.70178(16) 0.51853(11) 0.65046(12) 0.0252(4) Uani 1 1 d .
O2 O 0.68574(17) 0.37178(12) 0.89885(11) 0.0290(4) Uani 1 1 d .
O3 O 0.8521(2) 0.44045(13) 1.04002(15) 0.0485(6) Uani 1 1 d .
O1W O 0.93724(18) 0.43091(12) 0.83791(13) 0.0324(4) Uani 1 1 d .
H1WA H 1.0117 0.4693 0.8880 0.049 Uiso 1 1 d R
H1WB H 0.9491 0.4582 0.7800 0.049 Uiso 1 1 d R

loop_
_atom_site_aniso_label
_atom_site_aniso_U_11
_atom_site_aniso_U_22
_atom_site_aniso_U_33
_atom_site_aniso_U_23
_atom_site_aniso_U_13
_atom_site_aniso_U_12
Zn1 0.02105(17) 0.01865(19) 0.02218(17) 0.00041(9) 0.01031(12) 0.00012(9)
C1 0.0326(13) 0.0283(15) 0.0444(15) 0.0087(11) 0.0219(12) 0.0078(10)
C2 0.0317(13) 0.0316(15) 0.0465(15) 0.0107(11) 0.0245(12) 0.0050(11)
C3 0.0217(11) 0.0213(14) 0.0324(13) 0.0040(10) 0.0115(10) 0.0004(10)
C4 0.0333(13) 0.0283(15) 0.0425(14) 0.0096(11) 0.0231(11) 0.0093(10)
C5 0.0388(14) 0.0296(15) 0.0396(14) 0.0103(11) 0.0248(12) 0.0074(11)
C6 0.0191(10) 0.0242(13) 0.0245(11) -0.0003(9) 0.0087(9) -0.0019(9)
C7 0.0196(11) 0.0218(13) 0.0202(11) -0.0005(8) 0.0075(9) -0.0020(8)
C8 0.0188(11) 0.0221(13) 0.0209(11) -0.0029(8) 0.0078(9) -0.0018(9)
C9 0.0202(11) 0.0227(13) 0.0251(11) -0.0011(9) 0.0104(9) 0.0006(9)
C10 0.0240(13) 0.0346(16) 0.0458(15) 0.0158(11) 0.0192(11) 0.0026(10)
C11 0.0262(13) 0.0287(15) 0.0430(15) 0.0155(11) 0.0137(11) 0.0053(10)
C12 0.0230(12) 0.0384(16) 0.0402(14) 0.0142(11) 0.0175(11) 0.0053(10)
C13 0.0269(13) 0.0354(16) 0.0376(14) 0.0158(11) 0.0178(11) 0.0084(10)
C14 0.0411(14) 0.0272(14) 0.0204(12) -0.0032(9) 0.0098(11) -0.0072(11)
C15 0.0397(14) 0.0249(14) 0.0239(12) -0.0044(9) 0.0094(10) -0.0118(11)
C16 0.0236(11) 0.0216(13) 0.0241(11) 0.0006(9) 0.0108(9) 0.0016(9)
C17 0.0234(11) 0.0299(14) 0.0185(11) 0.0003(9) 0.0035(9) -0.0007(10)
C18 0.0246(11) 0.0238(14) 0.0272(12) -0.0008(9) 0.0080(10) -0.0058(9)
C19 0.0240(11) 0.0265(14) 0.0247(12) 0.0040(9) 0.0095(10) -0.0002(10)
N1 0.0287(10) 0.0241(11) 0.0313(11) 0.0036(8) 0.0138(9) 0.0028(9)
N2 0.0214(10) 0.0265(12) 0.0333(11) 0.0072(8) 0.0129(8) 0.0036(8)
N3 0.0209(9) 0.0251(11) 0.0293(10) 0.0066(8) 0.0116(8) 0.0028(8)
N4 0.0192(9) 0.0252(11) 0.0254(10) 0.0043(8) 0.0103(8) 0.0025(8)
N5 0.0192(9) 0.0243(11) 0.0258(10) 0.0008(8) 0.0096(8) 0.0006(8)
N6 0.0272(10) 0.0226(11) 0.0227(10) 0.0005(7) 0.0106(8) -0.0025(8)
O1 0.0199(8) 0.0278(9) 0.0314(8) 0.0067(7) 0.0143(7) -0.0003(7)
O2 0.0333(9) 0.0320(10) 0.0208(8) 0.0041(7) 0.0102(7) -0.0055(7)
O3 0.0523(12) 0.0440(13) 0.0328(11) 0.0053(8) 0.0015(9) -0.0267(10)
O1W 0.0252(9) 0.0331(11) 0.0346(10) -0.0010(7) 0.0081(8) -0.0032(7)

loop_
_atom_type_symbol
_atom_type_description
_atom_type_scat_dispersion_real
_atom_type_scat_dispersion_imag
_atom_type_scat_source
C C 0.0033 0.0016 'International Tables Vol C Tables 4.2.6.8 and 6.1.1.4'
H H 0.0000 0.0000 'International Tables Vol C Tables 4.2.6.8 and 6.1.1.4'
N N 0.0061 0.0033 'International Tables Vol C Tables 4.2.6.8 and 6.1.1.4'
O O 0.0106 0.0060 'International Tables Vol C Tables 4.2.6.8 and 6.1.1.4'
Zn Zn 0.2839 1.4301 'International Tables Vol C Tables 4.2.6.8 and 6.1.1.4'

loop_
_geom_angle_atom_site_label_1
_geom_angle_atom_site_label_2
_geom_angle_atom_site_label_3
_geom_angle
_geom_angle_site_symmetry_1
_geom_angle_site_symmetry_3
O2 Zn1 O1 175.28(6) . .
O2 Zn1 N6 92.36(7) . 4_565
O1 Zn1 N6 84.06(6) . 4_565
O2 Zn1 O1W 94.88(6) . .
O1 Zn1 O1W 87.87(6) . .
N6 Zn1 O1W 84.69(7) 4_565 .
O2 Zn1 N5 90.23(7) . 1_455
O1 Zn1 N5 87.02(6) . 1_455
N6 Zn1 N5 94.90(7) 4_565 1_455
O1W Zn1 N5 174.88(6) . 1_455
O2 Zn1 N1 98.73(7) . 4_576
O1 Zn1 N1 85.11(7) . 4_576
N6 Zn1 N1 167.92(7) 4_565 4_576
O1W Zn1 N1 89.58(7) . 4_576
N5 Zn1 N1 89.85(7) 1_455 4_576
N1 C1 C2 123.3(2) . .
N1 C1 H1A 118.6 . .
C2 C1 H1A 118.1 . .
C1 C2 C3 119.3(2) . .
C1 C2 H2A 120.8 . .
C3 C2 H2A 119.9 . .
C4 C3 C2 117.5(2) . .
C4 C3 C6 121.4(2) . .
C2 C3 C6 121.0(2) . .
C5 C4 C3 119.4(2) . .
C5 C4 H4A 120.7 . .
C3 C4 H4A 119.9 . .
N1 C5 C4 123.8(2) . .
N1 C5 H5A 118.1 . .
C4 C5 H5A 118.2 . .
N2 C6 N3 126.4(2) . .
N2 C6 C3 116.99(19) . .
N3 C6 C3 116.59(19) . .
O1 C7 N2 118.24(19) . .
O1 C7 N4 120.26(19) . .
N2 C7 N4 121.47(19) . .
N4 C8 N3 126.5(2) . .
N4 C8 C9 118.01(19) . .
N3 C8 C9 115.42(19) . .
C13 C9 C10 117.1(2) . .
C13 C9 C8 119.6(2) . .
C10 C9 C8 123.2(2) . .
C9 C10 C11 119.5(2) . .
C9 C10 H10A 120.0 . .
C11 C10 H10A 120.5 . .
N5 C11 C10 123.6(2) . .
N5 C11 H11A 117.8 . .
C10 C11 H11A 118.6 . .
N5 C12 C13 123.3(2) . .
N5 C12 H12A 118.4 . .
C13 C12 H12A 118.3 . .
C9 C13 C12 119.8(2) . .
C9 C13 H13A 119.9 . .
C12 C13 H13A 120.3 . .
N6 C14 C15 122.3(2) . .
N6 C14 H14A 118.5 . .
C15 C14 H14A 119.2 . .
C14 C15 C16 120.4(2) . .
C14 C15 H15A 119.9 . .
C16 C15 H15A 119.7 . .
C15 C16 C17 117.2(2) . .
C15 C16 C19 120.6(2) . .
C17 C16 C19 122.2(2) . .
C18 C17 C16 119.5(2) . .
C18 C17 H17A 120.7 . .
C16 C17 H17A 119.9 . .
N6 C18 C17 123.3(2) . .
N6 C18 H18A 118.1 . .
C17 C18 H18A 118.6 . .
O3 C19 O2 126.8(2) . .
O3 C19 C16 118.3(2) . .
O2 C19 C16 115.0(2) . .
C5 N1 C1 116.8(2) . .
C5 N1 Zn1 120.63(16) . 4_575
C1 N1 Zn1 122.17(16) . 4_575
C6 N2 C7 116.05(19) . .
C8 N3 C6 113.63(19) . .
C8 N4 C7 115.65(19) . .
C11 N5 C12 116.6(2) . .
C11 N5 Zn1 123.61(16) . 1_655
C12 N5 Zn1 119.30(15) . 1_655
C18 N6 C14 117.29(19) . .
C18 N6 Zn1 120.92(15) . 4_566
C14 N6 Zn1 120.14(15) . 4_566
C7 O1 Zn1 139.38(14) . .
C19 O2 Zn1 127.73(15) . .
Zn1 O1W H1WA 126.6 . .
Zn1 O1W H1WB 98.7 . .
H1WA O1W H1WB 92.8 . .

loop_
_geom_bond_atom_site_label_1
_geom_bond_atom_site_label_2
_geom_bond_distance
_geom_bond_site_symmetry_2
Zn1 O2 2.0271(15) .
Zn1 O1 2.1324(15) .
Zn1 N6 2.1681(19) 4_565
Zn1 O1W 2.1813(17) .
Zn1 N5 2.1925(18) 1_455
Zn1 N1 2.197(2) 4_576
C1 N1 1.336(3) .
C1 C2 1.378(3) .
C1 H1A 0.9620 .
C2 C3 1.390(3) .
C2 H2A 0.9631 .
C3 C4 1.378(3) .
C3 C6 1.488(3) .
C4 C5 1.374(3) .
C4 H4A 0.9620 .
C5 N1 1.333(3) .
C5 H5A 0.9631 .
C6 N2 1.321(3) .
C6 N3 1.341(3) .
C7 O1 1.250(3) .
C7 N2 1.364(3) .
C7 N4 1.377(3) .
C8 N4 1.325(3) .
C8 N3 1.333(3) .
C8 C9 1.498(3) .
C9 C13 1.377(3) .
C9 C10 1.381(3) .
C10 C11 1.381(4) .
C10 H10A 0.9630 .
C11 N5 1.332(3) .
C11 H11A 0.9612 .
C12 N5 1.335(3) .
C12 C13 1.379(3) .
C12 H12A 0.9627 .
C13 H13A 0.9614 .
C14 N6 1.344(3) .
C14 C15 1.375(4) .
C14 H14A 0.9588 .
C15 C16 1.383(3) .
C15 H15A 0.9605 .
C16 C17 1.385(3) .
C16 C19 1.520(3) .
C17 C18 1.376(3) .
C17 H17A 0.9585 .
C18 N6 1.340(3) .
C18 H18A 0.9605 .
C19 O3 1.226(3) .
C19 O2 1.265(3) .
N1 Zn1 2.197(2) 4_575
N5 Zn1 2.1925(18) 1_655
N6 Zn1 2.1681(19) 4_566
O1W H1WA 0.9629 .
O1W H1WB 0.9572 .
